data_4064914
loop_
_publ_author_name
'Knispel, Christina'
'Limberg, Christian'

_publ_section_title
;
 C--H Bond Activation in a Molybdenumoxo-Bismuth Compound
;
_journal_issue 14
_journal_name_full Organometallics
_journal_page_first 3701
_journal_paper_doi 10.1021/om2004223
_journal_volume 30
_journal_year 2011
_chemical_formula_moiety 'C28 H37 Bi Mo N2 O Si2, 0.5(C7 H8)'
_chemical_formula_sum 'C31.5 H41 Bi Mo N2 O Si2'
_chemical_formula_weight 824.76
_chemical_name_systematic
; 
 ? 
;
_space_group_IT_number 2
_symmetry_cell_setting triclinic
_symmetry_space_group_name_Hall '-P 1'
_symmetry_space_group_name_H-M 'P -1'
_atom_sites_solution_hydrogens geom
_atom_sites_solution_primary direct
_atom_sites_solution_secondary difmap
_audit_creation_method SHELXL-97
_cell_angle_alpha 105.113(6)
_cell_angle_beta 95.320(6)
_cell_angle_gamma 92.209(6)
_cell_formula_units_Z 2
_cell_length_a 9.0300(7)
_cell_length_b 10.6630(8)
_cell_length_c 16.9402(13)
_cell_measurement_reflns_used 46540
_cell_measurement_temperature 100(2)
_cell_measurement_theta_max 29.62
_cell_measurement_theta_min 2.27
_cell_volume 1564.6(2)
_computing_cell_refinement 'X-AREA (Stoe & Cie, 2002)'
_computing_data_collection 'X-AREA (Stoe & Cie, 2002)'
_computing_data_reduction XPREP
_computing_molecular_graphics 'DIAMOND (Brandenburg & Berndt, 1999)'
_computing_publication_material 'SHELXL97 (Sheldrick, 1997)'
_computing_structure_refinement 'SHELXL-97 (Sheldrick, 1997)'
_computing_structure_solution 'SHELXS-97 (Sheldrick, 1990)'
_diffrn_ambient_temperature 100(2)
_diffrn_detector_area_resol_mean 6.67
_diffrn_measured_fraction_theta_full 0.991
_diffrn_measured_fraction_theta_max 0.991
_diffrn_measurement_device_type 'STOE IPDS 2T diffractometer'
_diffrn_measurement_method '\w-rotation,\w-incr.=1\%,316 exposures'
_diffrn_radiation_collimation '0.5 mm diameter monocapillary'
_diffrn_radiation_monochromator 'planar graphite'
_diffrn_radiation_source 'long fine focus sealed X-ray tube'
_diffrn_radiation_type MoK\a
_diffrn_radiation_wavelength 0.71073
_diffrn_reflns_av_R_equivalents 0.0762
_diffrn_reflns_av_sigmaI/netI 0.0253
_diffrn_reflns_limit_h_max 11
_diffrn_reflns_limit_h_min -12
_diffrn_reflns_limit_k_max 13
_diffrn_reflns_limit_k_min -14
_diffrn_reflns_limit_l_max 22
_diffrn_reflns_limit_l_min 0
_diffrn_reflns_number 22967
_diffrn_reflns_theta_full 28.28
_diffrn_reflns_theta_max 28.28
_diffrn_reflns_theta_min 2.47
_exptl_absorpt_coefficient_mu 6.120
_exptl_absorpt_correction_T_max 0.68093
_exptl_absorpt_correction_T_min 0.21998
_exptl_absorpt_correction_type numerical
_exptl_absorpt_process_details
;
The crystal faces were indexed by microscope on the diffractometer. After 
that a numerical absorption correction basing on a Gaussian algorithsm 
was applied, which is implemented in the X-RED program (Stoe, 2002).
;
_exptl_crystal_colour yellow-orange
_exptl_crystal_density_diffrn 1.751
_exptl_crystal_density_method 'not measured'
_exptl_crystal_description plate
_exptl_crystal_F_000 810
_exptl_crystal_size_max 0.32
_exptl_crystal_size_mid 0.28
_exptl_crystal_size_min 0.08
_refine_diff_density_max 1.852
_refine_diff_density_min -2.452
_refine_diff_density_rms 0.167
_refine_ls_extinction_method none
_refine_ls_goodness_of_fit_ref 1.044
_refine_ls_hydrogen_treatment constr
_refine_ls_matrix_type full
_refine_ls_number_parameters 351
_refine_ls_number_reflns 7704
_refine_ls_number_restraints 0
_refine_ls_restrained_S_all 1.044
_refine_ls_R_factor_all 0.0370
_refine_ls_R_factor_gt 0.0333
_refine_ls_shift/su_max 0.002
_refine_ls_shift/su_mean 0.000
_refine_ls_structure_factor_coef Fsqd
_refine_ls_weighting_details 'calc w=1/[\s^2^(Fo^2^)+(0.0456P)^2^+0.0000P] where P=(Fo^2^+2Fc^2^)/3'
_refine_ls_weighting_scheme calc
_refine_ls_wR_factor_gt 0.0812
_refine_ls_wR_factor_ref 0.0827
_reflns_number_gt 7145
_reflns_number_total 7704
_reflns_threshold_expression >2sigma(I)
_cod_data_source_file om2004223_si_002.cif
_cod_data_source_block 1
_cod_original_formula_sum 'C31.50 H41 Bi Mo N2 O Si2'
_cod_database_code 4064914

loop_
_symmetry_equiv_pos_as_xyz
'x, y, z'
'-x, -y, -z'

loop_
_atom_site_label
_atom_site_type_symbol
_atom_site_fract_x
_atom_site_fract_y
_atom_site_fract_z
_atom_site_U_iso_or_equiv
_atom_site_adp_type
_atom_site_occupancy
_atom_site_symmetry_multiplicity
_atom_site_calc_flag
_atom_site_refinement_flags
C1 C 0.2583(4) 0.4588(4) 0.2921(2) 0.0150(7) Uani 1 1 d .
C2 C 0.2360(5) 0.4850(4) 0.3745(2) 0.0199(8) Uani 1 1 d .
H2 H 0.3078 0.5404 0.4141 0.024 Uiso 1 1 calc R
C3 C 0.1115(5) 0.4331(5) 0.4016(3) 0.0253(9) Uani 1 1 d .
H3 H 0.1033 0.4494 0.4588 0.030 Uiso 1 1 calc R
C4 C 0.0015(5) 0.3590(5) 0.3461(3) 0.0239(9) Uani 1 1 d .
H4 H -0.0835 0.3252 0.3648 0.029 Uiso 1 1 calc R
C5 C 0.0143(4) 0.3328(4) 0.2611(3) 0.0178(7) Uani 1 1 d .
C6 C 0.1463(4) 0.3787(4) 0.2319(2) 0.0139(7) Uani 1 1 d .
C7 C 0.1540(4) 0.3370(4) 0.1433(2) 0.0138(7) Uani 1 1 d .
C8 C 0.0300(4) 0.2697(4) 0.0922(2) 0.0174(7) Uani 1 1 d .
H8 H 0.0324 0.2492 0.0343 0.021 Uiso 1 1 calc R
C9 C -0.0980(5) 0.2313(4) 0.1234(3) 0.0201(8) Uani 1 1 d .
H9 H -0.1801 0.1852 0.0867 0.024 Uiso 1 1 calc R
C10 C -0.1045(5) 0.2599(4) 0.2057(3) 0.0210(8) Uani 1 1 d .
H10 H -0.1898 0.2308 0.2265 0.025 Uiso 1 1 calc R
C11 C 0.7094(5) 0.5825(5) 0.2815(3) 0.0221(8) Uani 1 1 d .
H11A H 0.7118 0.5047 0.2356 0.033 Uiso 1 1 calc R
H11B H 0.8036 0.5955 0.3172 0.033 Uiso 1 1 calc R
H11C H 0.6953 0.6586 0.2600 0.033 Uiso 1 1 calc R
C12 C 0.6022(5) 0.4326(4) 0.3950(3) 0.0212(8) Uani 1 1 d .
H12A H 0.5227 0.4191 0.4282 0.032 Uiso 1 1 calc R
H12B H 0.6957 0.4605 0.4308 0.032 Uiso 1 1 calc R
H12C H 0.6146 0.3509 0.3539 0.032 Uiso 1 1 calc R
C13 C 0.5383(5) 0.7189(4) 0.4210(3) 0.0250(9) Uani 1 1 d .
H13A H 0.4907 0.7809 0.3947 0.038 Uiso 1 1 calc R
H13B H 0.6385 0.7544 0.4462 0.038 Uiso 1 1 calc R
H13C H 0.4786 0.7039 0.4636 0.038 Uiso 1 1 calc R
C14 C 0.5401(5) 0.2994(5) 0.0215(3) 0.0237(9) Uani 1 1 d .
H14A H 0.5609 0.3900 0.0208 0.036 Uiso 1 1 calc R
H14B H 0.5775 0.2411 -0.0263 0.036 Uiso 1 1 calc R
H14C H 0.5898 0.2850 0.0720 0.036 Uiso 1 1 calc R
C15 C 0.2447(5) 0.3011(5) -0.0777(3) 0.0277(10) Uani 1 1 d .
H15A H 0.1399 0.2682 -0.0872 0.042 Uiso 1 1 calc R
H15B H 0.2965 0.2585 -0.1249 0.042 Uiso 1 1 calc R
H15C H 0.2505 0.3954 -0.0709 0.042 Uiso 1 1 calc R
C16 C 0.3006(6) 0.0871(4) 0.0078(3) 0.0264(9) Uani 1 1 d .
H16A H 0.3492 0.0661 0.0565 0.040 Uiso 1 1 calc R
H16B H 0.3416 0.0366 -0.0414 0.040 Uiso 1 1 calc R
H16C H 0.1931 0.0654 0.0032 0.040 Uiso 1 1 calc R
C17 C 0.1060(5) 0.8446(5) 0.2526(3) 0.0287(10) Uani 1 1 d .
H17 H 0.0930 0.8087 0.2974 0.034 Uiso 1 1 calc R
C18 C 0.0901(5) 0.9756(5) 0.2526(3) 0.0297(10) Uani 1 1 d .
H18 H 0.0612 1.0421 0.2967 0.036 Uiso 1 1 calc R
C19 C 0.1241(5) 0.9910(4) 0.1771(3) 0.0234(9) Uani 1 1 d .
H19 H 0.1209 1.0694 0.1605 0.028 Uiso 1 1 calc R
C20 C 0.1640(5) 0.8702(4) 0.1293(3) 0.0201(8) Uani 1 1 d .
H20 H 0.1979 0.8543 0.0764 0.024 Uiso 1 1 calc R
C21 C 0.1446(4) 0.7754(4) 0.1746(3) 0.0197(8) Uani 1 1 d .
C22 C 0.1607(5) 0.6347(4) 0.1456(4) 0.0304(11) Uani 1 1 d .
H22A H 0.1209 0.6063 0.0869 0.037 Uiso 1 1 calc R
H22B H 0.0960 0.5908 0.1758 0.037 Uiso 1 1 calc R
C23 C 0.4787(5) 1.0821(4) 0.3545(3) 0.0208(8) Uani 1 1 d .
H23 H 0.4786 1.0651 0.4068 0.025 Uiso 1 1 calc R
C24 C 0.3770(5) 1.1572(4) 0.3206(3) 0.0226(8) Uani 1 1 d .
H24 H 0.2985 1.2015 0.3472 0.027 Uiso 1 1 calc R
C25 C 0.4116(5) 1.1549(4) 0.2420(3) 0.0224(8) Uani 1 1 d .
H25 H 0.3617 1.1983 0.2059 0.027 Uiso 1 1 calc R
C26 C 0.5338(5) 1.0769(4) 0.2249(3) 0.0207(8) Uani 1 1 d .
H26 H 0.5769 1.0552 0.1744 0.025 Uiso 1 1 calc R
C27 C 0.5807(5) 1.0368(4) 0.2960(3) 0.0183(7) Uani 1 1 d .
C28 C 0.7127(5) 0.9600(5) 0.3065(3) 0.0271(9) Uani 1 1 d .
H28A H 0.7511 0.9269 0.2532 0.041 Uiso 1 1 calc R
H28B H 0.6829 0.8868 0.3278 0.041 Uiso 1 1 calc R
H28C H 0.7905 1.0161 0.3453 0.041 Uiso 1 1 calc R
N1 N 0.3912(4) 0.5101(3) 0.27290(19) 0.0136(6) Uani 1 1 d .
N2 N 0.2820(4) 0.3611(3) 0.1084(2) 0.0144(6) Uani 1 1 d .
O1 O 0.4370(4) 0.7925(3) 0.2401(2) 0.0251(7) Uani 1 1 d .
Si1 Si 0.55203(12) 0.56079(11) 0.34183(6) 0.0152(2) Uani 1 1 d .
Si2 Si 0.33476(13) 0.26536(11) 0.01756(7) 0.0165(2) Uani 1 1 d .
Mo1 Mo 0.34434(4) 0.93462(3) 0.24180(2) 0.01407(7) Uani 1 1 d .
Bi1 Bi 0.392554(16) 0.559180(14) 0.157202(9) 0.01514(5) Uani 1 1 d .
C102 C 0.0888(15) 1.0709(14) 0.4816(8) 0.0343(11) Uani 0.50 1 d P
H102 H 0.1370 1.1457 0.4723 0.041 Uiso 0.50 1 calc PR
C103 C 0.1565(13) 0.9524(12) 0.4645(7) 0.0343(11) Uani 0.50 1 d P
H103 H 0.2490 0.9452 0.4416 0.041 Uiso 0.50 1 calc PR
C104 C 0.0866(14) 0.8459(14) 0.4813(7) 0.0343(11) Uani 0.50 1 d P
H104 H 0.1327 0.7654 0.4706 0.041 Uiso 0.50 1 calc PR
C201 C 0.0495(13) 0.9206(12) 0.4876(7) 0.0343(11) Uani 0.50 1 d P
C202 C 0.1137(15) 1.0290(13) 0.4715(8) 0.0343(11) Uani 0.50 1 d P
H202 H 0.2066 1.0233 0.4491 0.041 Uiso 0.50 1 calc PR
C203 C 0.0470(13) 1.1457(12) 0.4871(7) 0.0343(11) Uani 0.50 1 d P
H203 H 0.0937 1.2196 0.4758 0.041 Uiso 0.50 1 calc PR
C207 C 0.1279(14) 0.7973(13) 0.4740(7) 0.0343(11) Uani 0.50 1 d P
H20A H 0.1597 0.7748 0.4185 0.051 Uiso 0.50 1 calc PR
H20B H 0.0601 0.7271 0.4799 0.051 Uiso 0.50 1 calc PR
H20C H 0.2154 0.8091 0.5146 0.051 Uiso 0.50 1 calc PR

loop_
_atom_site_aniso_label
_atom_site_aniso_U_11
_atom_site_aniso_U_22
_atom_site_aniso_U_33
_atom_site_aniso_U_23
_atom_site_aniso_U_13
_atom_site_aniso_U_12
C1 0.0151(16) 0.0128(18) 0.0179(17) 0.0047(15) 0.0037(14) 0.0021(13)
C2 0.0165(18) 0.024(2) 0.0156(18) -0.0008(16) 0.0020(14) 0.0025(15)
C3 0.020(2) 0.031(2) 0.023(2) 0.0010(18) 0.0076(16) 0.0038(17)
C4 0.0180(19) 0.027(2) 0.026(2) 0.0034(18) 0.0090(16) 0.0024(16)
C5 0.0131(16) 0.0147(19) 0.025(2) 0.0031(16) 0.0036(14) 0.0036(14)
C6 0.0153(16) 0.0088(17) 0.0169(17) 0.0018(14) 0.0018(13) 0.0039(13)
C7 0.0166(17) 0.0082(17) 0.0168(17) 0.0041(14) 0.0001(13) 0.0022(13)
C8 0.0197(18) 0.0129(18) 0.0185(18) 0.0033(15) -0.0025(14) 0.0018(14)
C9 0.0167(18) 0.0136(19) 0.028(2) 0.0038(16) -0.0030(15) 0.0011(14)
C10 0.0158(17) 0.0141(19) 0.031(2) 0.0026(17) 0.0023(16) -0.0009(14)
C11 0.0193(19) 0.025(2) 0.024(2) 0.0102(18) 0.0028(15) 0.0004(16)
C12 0.0220(19) 0.022(2) 0.0198(18) 0.0088(17) -0.0027(15) -0.0017(16)
C13 0.032(2) 0.019(2) 0.0191(19) -0.0008(16) 0.0000(17) -0.0059(17)
C14 0.022(2) 0.028(2) 0.022(2) 0.0068(18) 0.0011(16) 0.0057(17)
C15 0.024(2) 0.041(3) 0.0182(19) 0.0123(19) -0.0035(16) -0.0051(19)
C16 0.040(3) 0.014(2) 0.023(2) 0.0000(17) 0.0086(18) 0.0001(18)
C17 0.023(2) 0.041(3) 0.024(2) 0.013(2) -0.0001(17) -0.0102(19)
C18 0.019(2) 0.027(2) 0.036(2) -0.006(2) 0.0064(18) -0.0017(17)
C19 0.0183(19) 0.014(2) 0.036(2) 0.0056(18) -0.0039(17) 0.0003(15)
C20 0.0202(18) 0.019(2) 0.0210(19) 0.0073(16) -0.0034(15) -0.0016(15)
C21 0.0169(18) 0.018(2) 0.025(2) 0.0105(17) -0.0060(15) -0.0008(15)
C22 0.019(2) 0.014(2) 0.055(3) 0.012(2) -0.020(2) -0.0002(16)
C23 0.027(2) 0.0151(19) 0.0181(18) 0.0005(15) 0.0022(15) -0.0033(16)
C24 0.0215(19) 0.0107(19) 0.031(2) -0.0031(16) 0.0045(17) -0.0004(15)
C25 0.025(2) 0.0110(19) 0.030(2) 0.0053(17) -0.0012(17) 0.0004(15)
C26 0.026(2) 0.0144(19) 0.0211(19) 0.0042(16) 0.0038(16) -0.0048(15)
C27 0.0187(18) 0.0124(18) 0.0205(18) 0.0000(15) -0.0005(14) -0.0029(14)
C28 0.0192(19) 0.023(2) 0.037(2) 0.006(2) -0.0023(17) 0.0004(17)
N1 0.0149(14) 0.0146(16) 0.0112(13) 0.0043(12) -0.0010(11) -0.0015(12)
N2 0.0177(15) 0.0103(15) 0.0139(14) 0.0018(12) -0.0001(12) 0.0001(12)
O1 0.0248(15) 0.0091(14) 0.0365(17) 0.0032(13) -0.0130(13) -0.0023(11)
Si1 0.0158(5) 0.0153(5) 0.0136(5) 0.0032(4) -0.0007(4) -0.0012(4)
Si2 0.0205(5) 0.0150(5) 0.0136(5) 0.0037(4) 0.0004(4) -0.0005(4)
Mo1 0.01619(15) 0.00917(15) 0.01652(15) 0.00361(12) -0.00030(11) 0.00013(11)
Bi1 0.01834(8) 0.01092(8) 0.01619(8) 0.00596(5) -0.00351(5) -0.00229(5)
C102 0.037(3) 0.037(3) 0.0301(19) 0.012(3) 0.0032(17) 0.002(2)
C103 0.037(3) 0.037(3) 0.0301(19) 0.012(3) 0.0032(17) 0.002(2)
C104 0.037(3) 0.037(3) 0.0301(19) 0.012(3) 0.0032(17) 0.002(2)
C201 0.037(3) 0.037(3) 0.0301(19) 0.012(3) 0.0032(17) 0.002(2)
C202 0.037(3) 0.037(3) 0.0301(19) 0.012(3) 0.0032(17) 0.002(2)
C203 0.037(3) 0.037(3) 0.0301(19) 0.012(3) 0.0032(17) 0.002(2)
C207 0.037(3) 0.037(3) 0.0301(19) 0.012(3) 0.0032(17) 0.002(2)

loop_
_atom_type_symbol
_atom_type_description
_atom_type_scat_dispersion_real
_atom_type_scat_dispersion_imag
_atom_type_scat_source
C C 0.0033 0.0016 'International Tables Vol C Tables 4.2.6.8 and 6.1.1.4'
H H 0.0000 0.0000 'International Tables Vol C Tables 4.2.6.8 and 6.1.1.4'
Bi Bi -4.1077 10.2566 'International Tables Vol C Tables 4.2.6.8 and 6.1.1.4'
Mo Mo -1.6832 0.6857 'International Tables Vol C Tables 4.2.6.8 and 6.1.1.4'
O O 0.0106 0.0060 'International Tables Vol C Tables 4.2.6.8 and 6.1.1.4'
N N 0.0061 0.0033 'International Tables Vol C Tables 4.2.6.8 and 6.1.1.4'
Si Si 0.0817 0.0704 'International Tables Vol C Tables 4.2.6.8 and 6.1.1.4'

loop_
_exptl_crystal_face_index_h
_exptl_crystal_face_index_k
_exptl_crystal_face_index_l
_exptl_crystal_face_perp_dist
-1 0 3 0.1210
1 0 -3 0.1330
-1 -4 1 0.1880
2 7 -3 0.1760
-4 0 -3 0.0260
4 0 3 0.0370

loop_
_geom_angle_atom_site_label_1
_geom_angle_atom_site_label_2
_geom_angle_atom_site_label_3
_geom_angle
_geom_angle_site_symmetry_1
_geom_angle_site_symmetry_3
C2 C1 N1 117.3(4) . .
C2 C1 C6 118.7(3) . .
N1 C1 C6 124.0(3) . .
C1 C2 C3 122.5(4) . .
C1 C2 H2 118.8 . .
C3 C2 H2 118.8 . .
C4 C3 C2 120.4(4) . .
C4 C3 H3 119.8 . .
C2 C3 H3 119.8 . .
C3 C4 C5 120.0(4) . .
C3 C4 H4 120.0 . .
C5 C4 H4 120.0 . .
C4 C5 C10 118.1(4) . .
C4 C5 C6 120.5(4) . .
C10 C5 C6 121.3(4) . .
C1 C6 C5 117.8(3) . .
C1 C6 C7 126.1(3) . .
C5 C6 C7 116.1(4) . .
N2 C7 C8 119.1(3) . .
N2 C7 C6 121.8(3) . .
C8 C7 C6 119.1(3) . .
C7 C8 C9 122.4(4) . .
C7 C8 H8 118.8 . .
C9 C8 H8 118.8 . .
C10 C9 C8 120.0(4) . .
C10 C9 H9 120.0 . .
C8 C9 H9 120.0 . .
C9 C10 C5 120.7(4) . .
C9 C10 H10 119.6 . .
C5 C10 H10 119.6 . .
Si1 C11 H11A 109.5 . .
Si1 C11 H11B 109.5 . .
H11A C11 H11B 109.5 . .
Si1 C11 H11C 109.5 . .
H11A C11 H11C 109.5 . .
H11B C11 H11C 109.5 . .
Si1 C12 H12A 109.5 . .
Si1 C12 H12B 109.5 . .
H12A C12 H12B 109.5 . .
Si1 C12 H12C 109.5 . .
H12A C12 H12C 109.5 . .
H12B C12 H12C 109.5 . .
Si1 C13 H13A 109.5 . .
Si1 C13 H13B 109.5 . .
H13A C13 H13B 109.5 . .
Si1 C13 H13C 109.5 . .
H13A C13 H13C 109.5 . .
H13B C13 H13C 109.5 . .
Si2 C14 H14A 109.5 . .
Si2 C14 H14B 109.5 . .
H14A C14 H14B 109.5 . .
Si2 C14 H14C 109.5 . .
H14A C14 H14C 109.5 . .
H14B C14 H14C 109.5 . .
Si2 C15 H15A 109.5 . .
Si2 C15 H15B 109.5 . .
H15A C15 H15B 109.5 . .
Si2 C15 H15C 109.5 . .
H15A C15 H15C 109.5 . .
H15B C15 H15C 109.5 . .
Si2 C16 H16A 109.5 . .
Si2 C16 H16B 109.5 . .
H16A C16 H16B 109.5 . .
Si2 C16 H16C 109.5 . .
H16A C16 H16C 109.5 . .
H16B C16 H16C 109.5 . .
C18 C17 C21 108.7(4) . .
C18 C17 Mo1 72.8(3) . .
C21 C17 Mo1 74.5(2) . .
C18 C17 H17 125.6 . .
C21 C17 H17 125.6 . .
Mo1 C17 H17 118.9 . .
C19 C18 C17 108.4(4) . .
C19 C18 Mo1 72.4(3) . .
C17 C18 Mo1 72.5(3) . .
C19 C18 H18 125.8 . .
C17 C18 H18 125.8 . .
Mo1 C18 H18 121.0 . .
C18 C19 C20 108.3(4) . .
C18 C19 Mo1 73.3(3) . .
C20 C19 Mo1 71.3(2) . .
C18 C19 H19 125.8 . .
C20 C19 H19 125.8 . .
Mo1 C19 H19 121.3 . .
C19 C20 C21 108.1(4) . .
C19 C20 Mo1 73.6(3) . .
C21 C20 Mo1 75.6(2) . .
C19 C20 H20 125.9 . .
C21 C20 H20 125.9 . .
Mo1 C20 H20 116.9 . .
C17 C21 C20 106.2(4) . .
C17 C21 C22 127.1(4) . .
C20 C21 C22 126.8(4) . .
C17 C21 Mo1 71.0(3) . .
C20 C21 Mo1 69.2(2) . .
C22 C21 Mo1 124.8(3) . .
C21 C22 Bi1 118.7(3) . .
C21 C22 H22A 107.6 . .
Bi1 C22 H22A 107.6 . .
C21 C22 H22B 107.6 . .
Bi1 C22 H22B 107.6 . .
H22A C22 H22B 107.1 . .
C24 C23 C27 107.7(4) . .
C24 C23 Mo1 74.8(3) . .
C27 C23 Mo1 73.0(2) . .
C24 C23 H23 126.2 . .
C27 C23 H23 126.2 . .
Mo1 C23 H23 118.0 . .
C25 C24 C23 108.4(4) . .
C25 C24 Mo1 73.6(3) . .
C23 C24 Mo1 70.3(2) . .
C25 C24 H24 125.8 . .
C23 C24 H24 125.8 . .
Mo1 C24 H24 122.0 . .
C24 C25 C26 108.3(4) . .
C24 C25 Mo1 72.7(2) . .
C26 C25 Mo1 69.8(2) . .
C24 C25 H25 125.9 . .
C26 C25 H25 125.9 . .
Mo1 C25 H25 123.2 . .
C25 C26 C27 108.1(4) . .
C25 C26 Mo1 75.5(2) . .
C27 C26 Mo1 73.2(2) . .
C25 C26 H26 125.9 . .
C27 C26 H26 125.9 . .
Mo1 C26 H26 117.4 . .
C26 C27 C23 107.3(4) . .
C26 C27 C28 125.9(4) . .
C23 C27 C28 126.9(4) . .
C26 C27 Mo1 71.6(2) . .
C23 C27 Mo1 71.7(2) . .
C28 C27 Mo1 121.6(3) . .
C27 C28 H28A 109.5 . .
C27 C28 H28B 109.5 . .
H28A C28 H28B 109.5 . .
C27 C28 H28C 109.5 . .
H28A C28 H28C 109.5 . .
H28B C28 H28C 109.5 . .
C1 N1 Si1 124.7(3) . .
C1 N1 Bi1 118.9(2) . .
Si1 N1 Bi1 115.73(16) . .
C7 N2 Si2 124.9(3) . .
C7 N2 Bi1 115.7(2) . .
Si2 N2 Bi1 117.65(17) . .
Mo1 O1 Bi1 134.03(16) . .
N1 Si1 C11 108.01(18) . .
N1 Si1 C12 110.70(18) . .
C11 Si1 C12 106.9(2) . .
N1 Si1 C13 114.0(2) . .
C11 Si1 C13 107.7(2) . .
C12 Si1 C13 109.1(2) . .
N2 Si2 C14 106.21(19) . .
N2 Si2 C15 114.5(2) . .
C14 Si2 C15 107.7(2) . .
N2 Si2 C16 112.22(18) . .
C14 Si2 C16 107.5(2) . .
C15 Si2 C16 108.3(2) . .
O1 Mo1 C20 103.53(15) . .
O1 Mo1 C26 102.49(16) . .
C20 Mo1 C26 113.72(15) . .
O1 Mo1 C23 100.99(15) . .
C20 Mo1 C23 155.43(16) . .
C26 Mo1 C23 58.61(15) . .
O1 Mo1 C27 82.98(15) . .
C20 Mo1 C27 147.85(14) . .
C26 Mo1 C27 35.20(14) . .
C23 Mo1 C27 35.29(14) . .
O1 Mo1 C19 137.13(15) . .
C20 Mo1 C19 35.06(16) . .
C26 Mo1 C19 105.85(15) . .
C23 Mo1 C19 121.14(16) . .
C27 Mo1 C19 136.40(15) . .
O1 Mo1 C17 95.54(17) . .
C20 Mo1 C17 58.14(15) . .
C26 Mo1 C17 161.72(17) . .
C23 Mo1 C17 120.91(16) . .
C27 Mo1 C17 153.62(15) . .
C19 Mo1 C17 57.53(16) . .
O1 Mo1 C18 130.20(17) . .
C20 Mo1 C18 57.89(17) . .
C26 Mo1 C18 127.26(17) . .
C23 Mo1 C18 106.15(17) . .
C27 Mo1 C18 138.89(16) . .
C19 Mo1 C18 34.27(17) . .
C17 Mo1 C18 34.66(18) . .
O1 Mo1 C24 135.72(16) . .
C20 Mo1 C24 120.53(16) . .
C26 Mo1 C24 57.51(15) . .
C23 Mo1 C24 34.91(15) . .
C27 Mo1 C24 57.78(15) . .
C19 Mo1 C24 86.99(16) . .
C17 Mo1 C24 110.48(17) . .
C18 Mo1 C24 81.64(16) . .
O1 Mo1 C25 136.78(15) . .
C20 Mo1 C25 102.09(15) . .
C26 Mo1 C25 34.70(15) . .
C23 Mo1 C25 57.51(15) . .
C27 Mo1 C25 57.60(15) . .
C19 Mo1 C25 78.80(15) . .
C17 Mo1 C25 127.59(18) . .
C18 Mo1 C25 92.95(17) . .
C24 Mo1 C25 33.72(15) . .
O1 Mo1 C21 80.93(14) . .
C20 Mo1 C21 35.21(13) . .
C26 Mo1 C21 146.14(15) . .
C23 Mo1 C21 154.66(15) . .
C27 Mo1 C21 163.20(15) . .
C19 Mo1 C21 57.80(14) . .
C17 Mo1 C21 34.49(16) . .
C18 Mo1 C21 57.45(16) . .
C24 Mo1 C21 138.94(15) . .
C25 Mo1 C21 135.40(14) . .
N1 Bi1 N2 82.53(12) . .
N1 Bi1 C22 100.31(17) . .
N2 Bi1 C22 86.61(15) . .
N1 Bi1 O1 86.78(12) . .
N2 Bi1 O1 159.42(12) . .
C22 Bi1 O1 78.04(14) . .
C201 C102 C103 120.1(12) 2_576 .
C201 C102 H102 120.0 2_576 .
C103 C102 H102 120.0 . .
C104 C103 C102 118.9(11) . .
C104 C103 H103 120.5 . .
C102 C103 H103 120.5 . .
C203 C104 C103 121.2(13) 2_576 .
C203 C104 H104 119.4 2_576 .
C103 C104 H104 119.4 . .
C202 C201 C102 118.7(11) . 2_576
C202 C201 C207 120.5(11) . .
C102 C201 C207 120.8(11) 2_576 .
C201 C202 C203 121.8(12) . .
C201 C202 H202 119.1 . .
C203 C202 H202 119.1 . .
C104 C203 C202 119.3(12) 2_576 .
C104 C203 H203 120.3 2_576 .
C202 C203 H203 120.3 . .
C201 C207 H20A 109.5 . .
C201 C207 H20B 109.5 . .
H20A C207 H20B 109.5 . .
C201 C207 H20C 109.5 . .
H20A C207 H20C 109.5 . .
H20B C207 H20C 109.5 . .

loop_
_geom_bond_atom_site_label_1
_geom_bond_atom_site_label_2
_geom_bond_distance
_geom_bond_site_symmetry_2
C1 C2 1.385(5) .
C1 N1 1.400(5) .
C1 C6 1.443(6) .
C2 C3 1.401(6) .
C2 H2 0.9500 .
C3 C4 1.369(7) .
C3 H3 0.9500 .
C4 C5 1.410(6) .
C4 H4 0.9500 .
C5 C10 1.416(6) .
C5 C6 1.447(5) .
C6 C7 1.458(5) .
C7 N2 1.391(5) .
C7 C8 1.397(5) .
C8 C9 1.405(6) .
C8 H8 0.9500 .
C9 C10 1.355(6) .
C9 H9 0.9500 .
C10 H10 0.9500 .
C11 Si1 1.866(4) .
C11 H11A 0.9800 .
C11 H11B 0.9800 .
C11 H11C 0.9800 .
C12 Si1 1.871(4) .
C12 H12A 0.9800 .
C12 H12B 0.9800 .
C12 H12C 0.9800 .
C13 Si1 1.877(5) .
C13 H13A 0.9800 .
C13 H13B 0.9800 .
C13 H13C 0.9800 .
C14 Si2 1.868(5) .
C14 H14A 0.9800 .
C14 H14B 0.9800 .
C14 H14C 0.9800 .
C15 Si2 1.875(4) .
C15 H15A 0.9800 .
C15 H15B 0.9800 .
C15 H15C 0.9800 .
C16 Si2 1.875(5) .
C16 H16A 0.9800 .
C16 H16B 0.9800 .
C16 H16C 0.9800 .
C17 C18 1.410(8) .
C17 C21 1.416(7) .
C17 Mo1 2.364(4) .
C17 H17 0.9500 .
C18 C19 1.392(7) .
C18 Mo1 2.368(5) .
C18 H18 0.9500 .
C19 C20 1.411(6) .
C19 Mo1 2.356(4) .
C19 H19 0.9500 .
C20 C21 1.434(5) .
C20 Mo1 2.326(4) .
C20 H20 0.9500 .
C21 C22 1.469(6) .
C21 Mo1 2.410(4) .
C22 Bi1 2.281(4) .
C22 H22A 0.9900 .
C22 H22B 0.9900 .
C23 C24 1.418(6) .
C23 C27 1.420(6) .
C23 Mo1 2.334(4) .
C23 H23 0.9500 .
C24 C25 1.391(6) .
C24 Mo1 2.392(4) .
C24 H24 0.9500 .
C25 C26 1.413(6) .
C25 Mo1 2.402(4) .
C25 H25 0.9500 .
C26 C27 1.415(6) .
C26 Mo1 2.330(4) .
C26 H26 0.9500 .
C27 C28 1.494(6) .
C27 Mo1 2.350(4) .
C28 H28A 0.9800 .
C28 H28B 0.9800 .
C28 H28C 0.9800 .
N1 Si1 1.749(3) .
N1 Bi1 2.157(3) .
N2 Si2 1.729(4) .
N2 Bi1 2.217(3) .
O1 Mo1 1.754(3) .
O1 Bi1 2.514(3) .
C102 C201 1.394(17) 2_576
C102 C103 1.398(17) .
C102 H102 0.9500 .
C103 C104 1.385(16) .
C103 H103 0.9500 .
C104 C203 1.361(16) 2_576
C104 H104 0.9500 .
C201 C202 1.373(17) .
C201 C102 1.394(17) 2_576
C201 C207 1.493(16) .
C202 C203 1.377(17) .
C202 H202 0.9500 .
C203 C104 1.361(16) 2_576
C203 H203 0.9500 .
C207 H20A 0.9800 .
C207 H20B 0.9800 .
C207 H20C 0.9800 .

loop_
_geom_torsion_atom_site_label_1
_geom_torsion_atom_site_label_2
_geom_torsion_atom_site_label_3
_geom_torsion_atom_site_label_4
_geom_torsion
_geom_torsion_site_symmetry_1
_geom_torsion_site_symmetry_4
N1 C1 C2 C3 -176.4(4) . .
C6 C1 C2 C3 2.3(6) . .
C1 C2 C3 C4 -3.7(7) . .
C2 C3 C4 C5 1.0(7) . .
C3 C4 C5 C10 -177.7(4) . .
C3 C4 C5 C6 2.8(7) . .
C2 C1 C6 C5 1.5(5) . .
N1 C1 C6 C5 -179.9(3) . .
C2 C1 C6 C7 -177.4(4) . .
N1 C1 C6 C7 1.2(6) . .
C4 C5 C6 C1 -4.1(6) . .
C10 C5 C6 C1 176.5(4) . .
C4 C5 C6 C7 174.9(4) . .
C10 C5 C6 C7 -4.6(5) . .
C1 C6 C7 N2 6.7(6) . .
C5 C6 C7 N2 -172.2(3) . .
C1 C6 C7 C8 -174.0(4) . .
C5 C6 C7 C8 7.1(5) . .
N2 C7 C8 C9 174.0(4) . .
C6 C7 C8 C9 -5.3(6) . .
C7 C8 C9 C10 0.3(6) . .
C8 C9 C10 C5 2.5(6) . .
C4 C5 C10 C9 -179.7(4) . .
C6 C5 C10 C9 -0.2(6) . .
C21 C17 C18 C19 -2.4(5) . .
Mo1 C17 C18 C19 64.0(3) . .
C21 C17 C18 Mo1 -66.4(3) . .
C17 C18 C19 C20 -1.0(5) . .
Mo1 C18 C19 C20 63.1(3) . .
C17 C18 C19 Mo1 -64.1(3) . .
C18 C19 C20 C21 3.9(5) . .
Mo1 C19 C20 C21 68.4(3) . .
C18 C19 C20 Mo1 -64.5(3) . .
C18 C17 C21 C20 4.7(5) . .
Mo1 C17 C21 C20 -60.6(3) . .
C18 C17 C21 C22 -175.0(4) . .
Mo1 C17 C21 C22 119.7(4) . .
C18 C17 C21 Mo1 65.3(3) . .
C19 C20 C21 C17 -5.3(5) . .
Mo1 C20 C21 C17 61.8(3) . .
C19 C20 C21 C22 174.4(4) . .
Mo1 C20 C21 C22 -118.5(4) . .
C19 C20 C21 Mo1 -67.0(3) . .
C17 C21 C22 Bi1 -95.3(5) . .
C20 C21 C22 Bi1 85.0(5) . .
Mo1 C21 C22 Bi1 -3.8(6) . .
C27 C23 C24 C25 2.0(5) . .
Mo1 C23 C24 C25 -64.1(3) . .
C27 C23 C24 Mo1 66.1(3) . .
C23 C24 C25 C26 0.9(5) . .
Mo1 C24 C25 C26 -61.1(3) . .
C23 C24 C25 Mo1 62.0(3) . .
C24 C25 C26 C27 -3.5(5) . .
Mo1 C25 C26 C27 -66.4(3) . .
C24 C25 C26 Mo1 63.0(3) . .
C25 C26 C27 C23 4.7(5) . .
Mo1 C26 C27 C23 -63.3(3) . .
C25 C26 C27 C28 -175.8(4) . .
Mo1 C26 C27 C28 116.2(4) . .
C25 C26 C27 Mo1 68.0(3) . .
C24 C23 C27 C26 -4.1(5) . .
Mo1 C23 C27 C26 63.2(3) . .
C24 C23 C27 C28 176.4(4) . .
Mo1 C23 C27 C28 -116.3(4) . .
C24 C23 C27 Mo1 -67.3(3) . .
C2 C1 N1 Si1 20.2(5) . .
C6 C1 N1 Si1 -158.4(3) . .
C2 C1 N1 Bi1 -149.8(3) . .
C6 C1 N1 Bi1 31.6(5) . .
C8 C7 N2 Si2 -27.8(5) . .
C6 C7 N2 Si2 151.4(3) . .
C8 C7 N2 Bi1 136.9(3) . .
C6 C7 N2 Bi1 -43.9(4) . .
C1 N1 Si1 C11 166.4(3) . .
Bi1 N1 Si1 C11 -23.2(2) . .
C1 N1 Si1 C12 49.7(4) . .
Bi1 N1 Si1 C12 -140.0(2) . .
C1 N1 Si1 C13 -73.8(4) . .
Bi1 N1 Si1 C13 96.5(2) . .
C7 N2 Si2 C14 -157.7(3) . .
Bi1 N2 Si2 C14 37.8(2) . .
C7 N2 Si2 C15 83.5(3) . .
Bi1 N2 Si2 C15 -80.9(2) . .
C7 N2 Si2 C16 -40.5(4) . .
Bi1 N2 Si2 C16 155.1(2) . .
Bi1 O1 Mo1 C20 -7.4(3) . .
Bi1 O1 Mo1 C26 -125.9(2) . .
Bi1 O1 Mo1 C23 174.2(2) . .
Bi1 O1 Mo1 C27 -155.3(3) . .
Bi1 O1 Mo1 C19 4.7(4) . .
Bi1 O1 Mo1 C17 51.2(3) . .
Bi1 O1 Mo1 C18 51.8(3) . .
Bi1 O1 Mo1 C24 178.26(18) . .
Bi1 O1 Mo1 C25 -132.2(2) . .
Bi1 O1 Mo1 C21 19.8(2) . .
C19 C20 Mo1 O1 165.7(3) . .
C21 C20 Mo1 O1 51.5(3) . .
C19 C20 Mo1 C26 -83.9(3) . .
C21 C20 Mo1 C26 161.9(2) . .
C19 C20 Mo1 C23 -17.9(5) . .
C21 C20 Mo1 C23 -132.1(3) . .
C19 C20 Mo1 C27 -95.8(4) . .
C21 C20 Mo1 C27 149.9(3) . .
C21 C20 Mo1 C19 -114.2(4) . .
C19 C20 Mo1 C17 77.6(3) . .
C21 C20 Mo1 C17 -36.6(3) . .
C19 C20 Mo1 C18 36.5(3) . .
C21 C20 Mo1 C18 -77.7(3) . .
C19 C20 Mo1 C24 -18.8(3) . .
C21 C20 Mo1 C24 -133.0(3) . .
C19 C20 Mo1 C25 -49.4(3) . .
C21 C20 Mo1 C25 -163.6(3) . .
C19 C20 Mo1 C21 114.2(4) . .
C25 C26 Mo1 O1 -172.4(3) . .
C27 C26 Mo1 O1 -57.9(3) . .
C25 C26 Mo1 C20 76.6(3) . .
C27 C26 Mo1 C20 -169.0(2) . .
C25 C26 Mo1 C23 -77.0(3) . .
C27 C26 Mo1 C23 37.5(2) . .
C25 C26 Mo1 C27 -114.5(4) . .
C25 C26 Mo1 C19 40.1(3) . .
C27 C26 Mo1 C19 154.6(3) . .
C25 C26 Mo1 C17 17.1(6) . .
C27 C26 Mo1 C17 131.6(5) . .
C25 C26 Mo1 C18 9.8(3) . .
C27 C26 Mo1 C18 124.3(3) . .
C25 C26 Mo1 C24 -35.7(3) . .
C27 C26 Mo1 C24 78.8(3) . .
C27 C26 Mo1 C25 114.5(4) . .
C25 C26 Mo1 C21 95.3(3) . .
C27 C26 Mo1 C21 -150.2(3) . .
C24 C23 Mo1 O1 175.0(3) . .
C27 C23 Mo1 O1 60.7(3) . .
C24 C23 Mo1 C20 -1.4(5) . .
C27 C23 Mo1 C20 -115.8(4) . .
C24 C23 Mo1 C26 77.0(3) . .
C27 C23 Mo1 C26 -37.4(2) . .
C24 C23 Mo1 C27 114.3(4) . .
C24 C23 Mo1 C19 -13.3(3) . .
C27 C23 Mo1 C19 -127.6(3) . .
C24 C23 Mo1 C17 -81.6(3) . .
C27 C23 Mo1 C17 164.0(2) . .
C24 C23 Mo1 C18 -47.2(3) . .
C27 C23 Mo1 C18 -161.5(3) . .
C27 C23 Mo1 C24 -114.3(4) . .
C24 C23 Mo1 C25 35.9(2) . .
C27 C23 Mo1 C25 -78.5(3) . .
C24 C23 Mo1 C21 -93.0(4) . .
C27 C23 Mo1 C21 152.7(3) . .
C26 C27 Mo1 O1 123.5(3) . .
C23 C27 Mo1 O1 -120.4(3) . .
C28 C27 Mo1 O1 2.2(4) . .
C26 C27 Mo1 C20 19.2(4) . .
C23 C27 Mo1 C20 135.3(3) . .
C28 C27 Mo1 C20 -102.1(4) . .
C23 C27 Mo1 C26 116.0(4) . .
C28 C27 Mo1 C26 -121.4(5) . .
C26 C27 Mo1 C23 -116.0(4) . .
C28 C27 Mo1 C23 122.6(5) . .
C26 C27 Mo1 C19 -36.7(4) . .
C23 C27 Mo1 C19 79.3(3) . .
C28 C27 Mo1 C19 -158.1(3) . .
C26 C27 Mo1 C17 -148.1(4) . .
C23 C27 Mo1 C17 -32.1(5) . .
C28 C27 Mo1 C17 90.5(5) . .
C26 C27 Mo1 C18 -88.5(3) . .
C23 C27 Mo1 C18 27.6(4) . .
C28 C27 Mo1 C18 150.2(3) . .
C26 C27 Mo1 C24 -78.0(3) . .
C23 C27 Mo1 C24 38.0(2) . .
C28 C27 Mo1 C24 160.7(4) . .
C26 C27 Mo1 C25 -37.8(3) . .
C23 C27 Mo1 C25 78.2(3) . .
C28 C27 Mo1 C25 -159.2(4) . .
C26 C27 Mo1 C21 106.8(5) . .
C23 C27 Mo1 C21 -137.2(5) . .
C28 C27 Mo1 C21 -14.6(7) . .
C18 C19 Mo1 O1 96.0(3) . .
C20 C19 Mo1 O1 -20.6(4) . .
C18 C19 Mo1 C20 116.6(4) . .
C18 C19 Mo1 C26 -134.5(3) . .
C20 C19 Mo1 C26 108.9(3) . .
C18 C19 Mo1 C23 -72.0(3) . .
C20 C19 Mo1 C23 171.4(2) . .
C18 C19 Mo1 C27 -113.5(3) . .
C20 C19 Mo1 C27 129.9(3) . .
C18 C19 Mo1 C17 37.1(3) . .
C20 C19 Mo1 C17 -79.5(3) . .
C20 C19 Mo1 C18 -116.6(4) . .
C18 C19 Mo1 C24 -79.6(3) . .
C20 C19 Mo1 C24 163.8(3) . .
C18 C19 Mo1 C25 -112.6(3) . .
C20 C19 Mo1 C25 130.8(3) . .
C18 C19 Mo1 C21 78.2(3) . .
C20 C19 Mo1 C21 -38.4(2) . .
C18 C17 Mo1 O1 179.1(3) . .
C21 C17 Mo1 O1 -65.1(3) . .
C18 C17 Mo1 C20 -78.4(3) . .
C21 C17 Mo1 C20 37.4(2) . .
C18 C17 Mo1 C26 -10.2(7) . .
C21 C17 Mo1 C26 105.6(5) . .
C18 C17 Mo1 C23 72.8(3) . .
C21 C17 Mo1 C23 -171.4(2) . .
C18 C17 Mo1 C27 93.8(4) . .
C21 C17 Mo1 C27 -150.5(3) . .
C18 C17 Mo1 C19 -36.7(3) . .
C21 C17 Mo1 C19 79.1(3) . .
C21 C17 Mo1 C18 115.8(4) . .
C18 C17 Mo1 C24 35.6(3) . .
C21 C17 Mo1 C24 151.4(3) . .
C18 C17 Mo1 C25 2.0(4) . .
C21 C17 Mo1 C25 117.8(3) . .
C18 C17 Mo1 C21 -115.8(4) . .
C19 C18 Mo1 O1 -117.6(3) . .
C17 C18 Mo1 O1 -1.1(4) . .
C19 C18 Mo1 C20 -37.3(3) . .
C17 C18 Mo1 C20 79.2(3) . .
C19 C18 Mo1 C26 59.5(3) . .
C17 C18 Mo1 C26 176.0(3) . .
C19 C18 Mo1 C23 122.1(3) . .
C17 C18 Mo1 C23 -121.4(3) . .
C19 C18 Mo1 C27 105.9(3) . .
C17 C18 Mo1 C27 -137.6(3) . .
C17 C18 Mo1 C19 116.5(4) . .
C19 C18 Mo1 C17 -116.5(4) . .
C19 C18 Mo1 C24 97.0(3) . .
C17 C18 Mo1 C24 -146.5(3) . .
C19 C18 Mo1 C25 65.1(3) . .
C17 C18 Mo1 C25 -178.4(3) . .
C19 C18 Mo1 C21 -79.3(3) . .
C17 C18 Mo1 C21 37.2(3) . .
C25 C24 Mo1 O1 110.1(3) . .
C23 C24 Mo1 O1 -7.0(4) . .
C25 C24 Mo1 C20 -63.5(3) . .
C23 C24 Mo1 C20 179.3(2) . .
C25 C24 Mo1 C26 36.7(3) . .
C23 C24 Mo1 C26 -80.4(3) . .
C25 C24 Mo1 C23 117.1(4) . .
C25 C24 Mo1 C27 78.7(3) . .
C23 C24 Mo1 C27 -38.5(2) . .
C25 C24 Mo1 C19 -74.2(3) . .
C23 C24 Mo1 C19 168.6(3) . .
C25 C24 Mo1 C17 -127.8(3) . .
C23 C24 Mo1 C17 115.0(3) . .
C25 C24 Mo1 C18 -108.3(3) . .
C23 C24 Mo1 C18 134.6(3) . .
C23 C24 Mo1 C25 -117.1(4) . .
C25 C24 Mo1 C21 -103.4(3) . .
C23 C24 Mo1 C21 139.4(3) . .
C24 C25 Mo1 O1 -106.8(3) . .
C26 C25 Mo1 O1 10.9(4) . .
C24 C25 Mo1 C20 127.9(3) . .
C26 C25 Mo1 C20 -114.4(3) . .
C24 C25 Mo1 C26 -117.7(4) . .
C24 C25 Mo1 C23 -37.1(3) . .
C26 C25 Mo1 C23 80.5(3) . .
C24 C25 Mo1 C27 -79.2(3) . .
C26 C25 Mo1 C27 38.4(2) . .
C24 C25 Mo1 C19 101.5(3) . .
C26 C25 Mo1 C19 -140.8(3) . .
C24 C25 Mo1 C17 69.0(3) . .
C26 C25 Mo1 C17 -173.3(2) . .
C24 C25 Mo1 C18 70.2(3) . .
C26 C25 Mo1 C18 -172.2(3) . .
C26 C25 Mo1 C24 117.7(4) . .
C24 C25 Mo1 C21 114.5(3) . .
C26 C25 Mo1 C21 -127.8(3) . .
C17 C21 Mo1 O1 113.9(3) . .
C20 C21 Mo1 O1 -129.6(3) . .
C22 C21 Mo1 O1 -8.6(4) . .
C17 C21 Mo1 C20 -116.5(4) . .
C22 C21 Mo1 C20 121.0(5) . .
C17 C21 Mo1 C26 -147.2(3) . .
C20 C21 Mo1 C26 -30.7(4) . .
C22 C21 Mo1 C26 90.4(5) . .
C17 C21 Mo1 C23 17.4(5) . .
C20 C21 Mo1 C23 133.9(4) . .
C22 C21 Mo1 C23 -105.1(5) . .
C17 C21 Mo1 C27 130.7(5) . .
C20 C21 Mo1 C27 -112.8(5) . .
C22 C21 Mo1 C27 8.3(7) . .
C17 C21 Mo1 C19 -78.2(3) . .
C20 C21 Mo1 C19 38.3(3) . .
C22 C21 Mo1 C19 159.3(5) . .
C20 C21 Mo1 C17 116.5(4) . .
C22 C21 Mo1 C17 -122.5(5) . .
C17 C21 Mo1 C18 -37.4(3) . .
C20 C21 Mo1 C18 79.1(3) . .
C22 C21 Mo1 C18 -159.9(5) . .
C17 C21 Mo1 C24 -43.1(4) . .
C20 C21 Mo1 C24 73.4(3) . .
C22 C21 Mo1 C24 -165.6(4) . .
C17 C21 Mo1 C25 -93.3(3) . .
C20 C21 Mo1 C25 23.2(4) . .
C22 C21 Mo1 C25 144.2(4) . .
C1 N1 Bi1 N2 -49.0(3) . .
Si1 N1 Bi1 N2 140.1(2) . .
C1 N1 Bi1 C22 36.2(3) . .
Si1 N1 Bi1 C22 -134.7(2) . .
C1 N1 Bi1 O1 113.4(3) . .
Si1 N1 Bi1 O1 -57.49(19) . .
C7 N2 Bi1 N1 55.0(3) . .
Si2 N2 Bi1 N1 -139.2(2) . .
C7 N2 Bi1 C22 -45.9(3) . .
Si2 N2 Bi1 C22 120.0(2) . .
C7 N2 Bi1 O1 -4.3(5) . .
Si2 N2 Bi1 O1 161.5(2) . .
C21 C22 Bi1 N1 94.7(4) . .
C21 C22 Bi1 N2 176.4(4) . .
C21 C22 Bi1 O1 10.2(4) . .
Mo1 O1 Bi1 N1 -123.8(3) . .
Mo1 O1 Bi1 N2 -65.1(4) . .
Mo1 O1 Bi1 C22 -22.5(3) . .
C201 C102 C103 C104 -2.3(18) 2_576 .
C102 C103 C104 C203 1.0(18) . 2_576
C102 C201 C202 C203 2(2) 2_576 .
C207 C201 C202 C203 -177.0(10) . .
C201 C202 C203 C104 -0.4(19) . 2_576
